data_4345192
loop_
_publ_author_name
'Wang, Jian-Fang'
'Fang, Wei-Hui'
'Li, Dong-Sheng'
'Zhang, Lei'
'Zhang, Jian'

_publ_section_title
;
 Cocrystal of {Ti4} and {Ti6} Clusters with Enhanced Photochemical
 Properties
;
_journal_name_full 'Inorganic Chemistry'
_journal_paper_doi 10.1021/acs.inorgchem.6b02913
_journal_year 2017
_chemical_formula_sum 'C132 H228 Br4 Cl2 Cu2 N2 O56 P6 Ti14'
_chemical_formula_weight 4113.19
_space_group_crystal_system monoclinic
_space_group_IT_number 14
_space_group_name_Hall '-P 2ybc'
_space_group_name_H-M_alt 'P 1 21/c 1'
_symmetry_space_group_name_Hall '-P 2ybc'
_symmetry_space_group_name_H-M 'P 1 21/c 1'
_atom_sites_solution_hydrogens mixed
_audit_creation_method SHELXL-2014/7
_cell_angle_alpha 90
_cell_angle_beta 100.654(9)
_cell_angle_gamma 90
_cell_formula_units_Z 2
_cell_length_a 30.412(10)
_cell_length_b 13.125(5)
_cell_length_c 24.283(9)
_cell_measurement_reflns_used 23567
_cell_measurement_temperature 173(2)
_cell_measurement_theta_max 27.4121
_cell_measurement_theta_min 2.3055
_cell_volume 9526(6)
_computing_structure_refinement 'SHELXL-2014/7 (Sheldrick, 2014)'
_diffrn_ambient_temperature 173(2)
_diffrn_measured_fraction_theta_full 0.997
_diffrn_measured_fraction_theta_max 0.995
_diffrn_measurement_device_type 'Xcalibur, Eos'
_diffrn_measurement_method CCD_Profile_fitting
_diffrn_radiation_type MoK\a
_diffrn_radiation_wavelength 0.71073
_diffrn_reflns_av_R_equivalents 0.0610
_diffrn_reflns_av_unetI/netI 0.0647
_diffrn_reflns_Laue_measured_fraction_full 0.997
_diffrn_reflns_Laue_measured_fraction_max 0.995
_diffrn_reflns_limit_h_max 39
_diffrn_reflns_limit_h_min -37
_diffrn_reflns_limit_k_max 16
_diffrn_reflns_limit_k_min -16
_diffrn_reflns_limit_l_max 31
_diffrn_reflns_limit_l_min -31
_diffrn_reflns_number 72844
_diffrn_reflns_point_group_measured_fraction_full 0.997
_diffrn_reflns_point_group_measured_fraction_max 0.995
_diffrn_reflns_theta_full 25.242
_diffrn_reflns_theta_max 27.383
_diffrn_reflns_theta_min 2.307
_exptl_absorpt_coefficient_mu 1.758
_exptl_absorpt_correction_T_max 1.0000
_exptl_absorpt_correction_T_min 0.5056
_exptl_absorpt_correction_type multi-scan
_exptl_crystal_colour green
_exptl_crystal_density_diffrn 1.434
_exptl_crystal_density_method 'not measured'
_exptl_crystal_description Prism
_exptl_crystal_F_000 4224
_exptl_crystal_size_max 0.8000
_exptl_crystal_size_mid 0.7000
_exptl_crystal_size_min 0.5000
_refine_diff_density_max 1.082
_refine_diff_density_min -1.231
_refine_diff_density_rms 0.092
_refine_ls_extinction_method none
_refine_ls_goodness_of_fit_ref 1.053
_refine_ls_hydrogen_treatment constr
_refine_ls_matrix_type full
_refine_ls_number_parameters 1046
_refine_ls_number_reflns 21491
_refine_ls_number_restraints 6
_refine_ls_restrained_S_all 1.059
_refine_ls_R_factor_all 0.1169
_refine_ls_R_factor_gt 0.0794
_refine_ls_shift/su_max 0.004
_refine_ls_shift/su_mean 0.000
_refine_ls_structure_factor_coef Fsqd
_refine_ls_weighting_details 'w=1/[\s^2^(Fo^2^)+(0.1625P)^2^] where P=(Fo^2^+2Fc^2^)/3'
_refine_ls_weighting_scheme calc
_refine_ls_wR_factor_gt 0.2374
_refine_ls_wR_factor_ref 0.2871
_reflns_Friedel_coverage 0.000
_reflns_number_gt 13159
_reflns_number_total 21491
_reflns_threshold_expression 'I > 2\s(I)'
_cod_data_source_file ic6b02913_si_002.cif
_cod_data_source_block PTC-57
_cod_depositor_comments
;
The following automatic conversions were performed:

'_exptl_absorpt_correction_type' value 'Multi-scan' changed to
'multi-scan' according to
/usr/data/users/saulius/crontab/automatic-downloads/rss-feeds/ACS/lib/dictionaries/cif_core.dic
dictionary named 'cif_core.dic' version 2.4.2 from 2011-04-26.

Automatic conversion script
Id: cif_fix_values 4268 2015-11-12 08:31:59Z antanas 
;
_cod_original_cell_volume 9525(6)
_cod_database_code 4345192
_shelx_shelxl_version_number 2014/7
_shelx_space_group_comment
;
The symmetry employed for this shelxl refinement is uniquely defined
by the following loop, which should always be used as a source of
symmetry information in preference to the above space-group names.
They are only intended as comments.
;
_shelx_estimated_absorpt_t_min 0.5056
_shelx_estimated_absorpt_t_max 1.0000

loop_
_space_group_symop_operation_xyz
'x, y, z'
'-x, y+1/2, -z+1/2'
'-x, -y, -z'
'x, -y-1/2, z-1/2'

loop_
_atom_site_label
_atom_site_type_symbol
_atom_site_fract_x
_atom_site_fract_y
_atom_site_fract_z
_atom_site_U_iso_or_equiv
_atom_site_adp_type
_atom_site_occupancy
_atom_site_site_symmetry_order
_atom_site_calc_flag
_atom_site_refinement_flags_posn
_atom_site_refinement_flags_adp
_atom_site_refinement_flags_occupancy
Cl Cl 0.11979(7) 0.08265(18) 0.17388(7) 0.1114(6) Uani 1 1 d . . .
Ti1 Ti -0.03376(3) 0.03126(6) 0.36951(3) 0.0551(2) Uani 1 1 d . . .
Ti2 Ti 0.04424(2) -0.08675(6) 0.44313(3) 0.0505(2) Uani 1 1 d . . .
Ti3 Ti 0.01233(2) 0.18500(6) 0.46174(3) 0.0512(2) Uani 1 1 d . . .
Ti4 Ti 0.33437(3) 0.63431(8) 0.80538(4) 0.0720(3) Uani 1 1 d . . .
Ti5 Ti 0.41093(3) 0.63132(8) 0.73191(4) 0.0716(3) Uani 1 1 d . . .
Ti6 Ti 0.31037(3) 0.67211(8) 0.67123(4) 0.0709(3) Uani 1 1 d . . .
Ti7 Ti 0.33641(3) 0.85803(7) 0.75503(4) 0.0696(3) Uani 1 1 d . . .
Cu Cu 0.27564(6) 0.36112(11) 0.44554(6) 0.1789(7) Uani 1 1 d . . .
Br1 Br 0.34220(8) 0.2966(2) 0.47306(15) 0.373(2) Uani 1 1 d . . .
Br2 Br 0.20874(5) 0.42307(10) 0.41615(5) 0.1697(5) Uani 1 1 d . . .
P1 P 0.41760(5) 0.76732(12) 0.83868(6) 0.0728(4) Uani 1 1 d . . .
P2 P 0.38435(5) 0.81873(12) 0.65372(6) 0.0732(4) Uani 1 1 d . . .
P3 P 0.09367(4) 0.06106(9) 0.54168(5) 0.0529(3) Uani 1 1 d . . .
N1 N 0.15815(18) 0.1842(4) 0.2613(2) 0.0925(15) Uani 1 1 d . . .
C1 C 0.1597(2) 0.2212(6) 0.3131(3) 0.103(2) Uani 1 1 d . . .
H1 H 0.1858 0.2583 0.3292 0.124 Uiso 1 1 calc R U .
C2 C 0.12710(19) 0.2103(5) 0.3452(3) 0.0815(16) Uani 1 1 d . . .
H2 H 0.1300 0.2404 0.3812 0.098 Uiso 1 1 calc R U .
C3 C 0.08993(16) 0.1536(4) 0.32226(19) 0.0600(10) Uani 1 1 d . . .
C4 C 0.08676(17) 0.1126(4) 0.2693(2) 0.0674(12) Uani 1 1 d . . .
H4 H 0.0616 0.0733 0.2526 0.081 Uiso 1 1 calc R U .
C5 C 0.12197(19) 0.1314(5) 0.2413(2) 0.0767(14) Uani 1 1 d . . .
C6 C 0.05258(15) 0.1389(4) 0.35446(19) 0.0584(10) Uani 1 1 d . . .
C7 C 0.1640(2) 0.1584(5) 0.6114(3) 0.0855(16) Uani 1 1 d . . .
H7 H 0.1462 0.1535 0.6395 0.103 Uiso 1 1 calc R U .
C8 C 0.2043(2) 0.2081(6) 0.6226(3) 0.107(2) Uani 1 1 d . . .
H8 H 0.2143 0.2374 0.6585 0.128 Uiso 1 1 calc R U .
C9 C 0.2305(2) 0.2158(6) 0.5821(4) 0.115(3) Uani 1 1 d . . .
H9 H 0.2577 0.2530 0.5898 0.138 Uiso 1 1 calc R U .
C10 C 0.2177(2) 0.1704(6) 0.5307(4) 0.115(3) Uani 1 1 d . . .
H10 H 0.2369 0.1717 0.5040 0.138 Uiso 1 1 calc R U .
C11 C 0.17529(18) 0.1213(5) 0.5180(3) 0.0832(16) Uani 1 1 d . . .
H11 H 0.1651 0.0926 0.4820 0.100 Uiso 1 1 d R U .
C12 C 0.14902(15) 0.1144(3) 0.55825(19) 0.0581(10) Uani 1 1 d . . .
C13A C 0.0868(6) 0.4076(13) 0.5213(8) 0.117(6) Uani 0.5 1 d . . P
C13B C 0.0996(8) 0.380(2) 0.4961(11) 0.140(8) Uiso 0.5 1 d . . P
C14 C 0.0581(3) 0.3902(5) 0.4583(4) 0.109(2) Uani 1 1 d . . .
H14 H 0.0738 0.3638 0.4284 0.131 Uiso 1 1 d R U .
C15 C 0.0390(4) 0.4873(8) 0.4383(6) 0.200(6) Uani 1 1 d . . .
H15A H 0.0079 0.4908 0.4440 0.300 Uiso 1 1 calc R U .
H15B H 0.0397 0.4943 0.3983 0.300 Uiso 1 1 calc R U .
H15C H 0.0563 0.5425 0.4592 0.300 Uiso 1 1 calc R U .
C16 C -0.0937(3) 0.2955(8) 0.4129(4) 0.137(3) Uani 1 1 d . . .
H16A H -0.0701 0.3230 0.4421 0.205 Uiso 1 1 calc R U .
H16B H -0.1116 0.2460 0.4294 0.205 Uiso 1 1 calc R U .
H16C H -0.1130 0.3512 0.3958 0.205 Uiso 1 1 calc R U .
C17 C -0.0737(2) 0.2461(5) 0.3706(2) 0.0893(18) Uani 1 1 d . . .
H17 H -0.0979 0.2034 0.3484 0.107 Uiso 1 1 calc R U .
C18 C -0.0571(3) 0.3120(8) 0.3292(4) 0.160(5) Uani 1 1 d . . .
H18A H -0.0793 0.3652 0.3163 0.240 Uiso 1 1 calc R U .
H18B H -0.0524 0.2707 0.2972 0.240 Uiso 1 1 calc R U .
H18C H -0.0288 0.3437 0.3468 0.240 Uiso 1 1 calc R U .
C19 C -0.0686(5) 0.0202(14) 0.2015(4) 0.247(8) Uani 1 1 d . . .
H19A H -0.0885 0.0382 0.1663 0.371 Uiso 1 1 calc DR U .
H19B H -0.0568 -0.0486 0.1985 0.371 Uiso 1 1 calc R U .
H19C H -0.0438 0.0688 0.2089 0.371 Uiso 1 1 calc DR U .
C20 C -0.0949(3) 0.0236(10) 0.2498(3) 0.157(4) Uani 1 1 d D . .
H20 H -0.1033 0.0973 0.2467 0.189 Uiso 1 1 calc DR U .
C21 C -0.1372(4) -0.0154(15) 0.2491(6) 0.254(9) Uani 1 1 d D . .
H21A H -0.1571 0.0052 0.2145 0.382 Uiso 1 1 calc R U .
H21B H -0.1488 0.0108 0.2814 0.382 Uiso 1 1 calc R U .
H21C H -0.1356 -0.0899 0.2511 0.382 Uiso 1 1 calc R U .
C22 C -0.0101(2) -0.2891(4) 0.3708(2) 0.0883(17) Uani 1 1 d . . .
H22A H -0.0166 -0.3472 0.3452 0.132 Uiso 1 1 calc R U .
H22B H -0.0295 -0.2921 0.3989 0.132 Uiso 1 1 calc R U .
H22C H 0.0213 -0.2915 0.3895 0.132 Uiso 1 1 calc R U .
C23 C -0.01884(19) -0.1907(4) 0.3378(2) 0.0704(13) Uani 1 1 d . . .
H23 H -0.0517 -0.1860 0.3226 0.084 Uiso 1 1 calc R U .
C24 C 0.0054(3) -0.1859(6) 0.2899(2) 0.099(2) Uani 1 1 d . . .
H24A H 0.0377 -0.1868 0.3041 0.148 Uiso 1 1 d R U .
H24B H -0.0027 -0.1232 0.2686 0.148 Uiso 1 1 d R U .
H24C H -0.0029 -0.2450 0.2655 0.148 Uiso 1 1 d R U .
C25A C 0.1534(11) -0.203(5) 0.4417(12) 0.31(3) Uani 0.5 1 d . . P
C25B C 0.1315(6) -0.2773(14) 0.4216(10) 0.121(6) Uani 0.5 1 d . . P
H25A H 0.1236 -0.3474 0.4183 0.145 Uiso 0.5 1 calc R U P
C26 C 0.1276(3) -0.1607(10) 0.4059(5) 0.151(4) Uani 1 1 d . U .
C27A C 0.1558(8) -0.101(3) 0.3808(19) 0.194(16) Uani 0.5 1 d . . P
C27B C 0.1387(8) -0.141(2) 0.3484(12) 0.146(8) Uani 0.5 1 d . U P
H27A H 0.1334 -0.1556 0.3095 0.175 Uiso 0.5 1 calc R U P
C28 C 0.4462(3) 0.8545(7) 0.9416(3) 0.119(3) Uani 1 1 d . . .
H28 H 0.4157 0.8727 0.9399 0.143 Uiso 1 1 calc R U .
C29 C 0.4783(3) 0.8792(8) 0.9898(4) 0.140(4) Uani 1 1 d . . .
H29 H 0.4692 0.9129 1.0204 0.168 Uiso 1 1 calc R U .
C30 C 0.5213(4) 0.8557(7) 0.9925(4) 0.131(3) Uani 1 1 d . . .
H30 H 0.5426 0.8725 1.0250 0.157 Uiso 1 1 calc R U .
C31 C 0.5349(3) 0.8071(7) 0.9482(4) 0.122(3) Uani 1 1 d . . .
H31 H 0.5657 0.7923 0.9494 0.147 Uiso 1 1 calc R U .
C32 C 0.5028(2) 0.7799(6) 0.9013(3) 0.101(2) Uani 1 1 d . . .
H32 H 0.5118 0.7434 0.8715 0.122 Uiso 1 1 calc R U .
C33 C 0.45871(19) 0.8052(5) 0.8981(3) 0.0817(15) Uani 1 1 d . . .
C34 C 0.4321(3) 0.8476(8) 0.5681(4) 0.133(3) Uani 1 1 d . . .
H34 H 0.4402 0.7778 0.5728 0.160 Uiso 1 1 calc R U .
C35 C 0.4466(4) 0.9046(11) 0.5271(5) 0.157(4) Uani 1 1 d . . .
H35 H 0.4633 0.8726 0.5025 0.188 Uiso 1 1 calc R U .
C36 C 0.4373(4) 1.0052(12) 0.5214(5) 0.160(5) Uani 1 1 d . . .
H36 H 0.4500 1.0445 0.4954 0.192 Uiso 1 1 calc R U .
C37 C 0.4091(4) 1.0518(8) 0.5538(5) 0.152(4) Uani 1 1 d . . .
H37 H 0.3998 1.1206 0.5474 0.183 Uiso 1 1 calc R U .
C38 C 0.3952(3) 0.9946(6) 0.5951(3) 0.121(3) Uani 1 1 d . . .
H38 H 0.3780 1.0265 0.6191 0.146 Uiso 1 1 calc R U .
C39 C 0.4056(2) 0.8925(6) 0.6026(3) 0.0932(18) Uani 1 1 d . . .
C40 C 0.5113(3) 0.5694(10) 0.6638(5) 0.166(3) Uani 1 1 d . . .
H40A H 0.5091 0.6438 0.6642 0.248 Uiso 1 1 calc R U .
H40B H 0.4894 0.5422 0.6326 0.248 Uiso 1 1 calc R U .
H40C H 0.5415 0.5495 0.6591 0.248 Uiso 1 1 calc R U .
C41 C 0.5024(3) 0.5284(11) 0.7166(6) 0.166(3) Uani 1 1 d . U .
C42A C 0.5335(4) 0.569(3) 0.7651(8) 0.242(14) Uani 0.7 1 d . U P
H42A H 0.5214 0.5988 0.7966 0.290 Uiso 0.7 1 calc R U P
H42B H 0.5632 0.5938 0.7599 0.290 Uiso 0.7 1 calc R U P
C42B C 0.5149(13) 0.437(4) 0.739(2) 0.20(2) Uani 0.3 1 d . . P
H42C H 0.5356 0.3944 0.7222 0.239 Uiso 0.3 1 calc R U P
H42D H 0.4939 0.3993 0.7588 0.239 Uiso 0.3 1 calc R U P
C43A C 0.2026(5) 0.548(2) 0.5652(10) 0.167(11) Uani 0.7 1 d . . P
C43B C 0.2217(11) 0.500(3) 0.5731(16) 0.133(17) Uani 0.3 1 d . . P
C44 C 0.2462(3) 0.5908(8) 0.5606(4) 0.132(3) Uani 1 1 d . . .
C45 C 0.2498(4) 0.6652(11) 0.5193(4) 0.182(5) Uani 1 1 d . . .
H45A H 0.2290 0.6485 0.4846 0.273 Uiso 1 1 d R U .
H45B H 0.2805 0.6653 0.5122 0.273 Uiso 1 1 d R U .
H45C H 0.2426 0.7328 0.5323 0.273 Uiso 1 1 d R U .
C46A C 0.3766(8) 0.4006(12) 0.6555(9) 0.125(6) Uani 0.5 1 d . . P
H46A H 0.3969 0.3601 0.6817 0.150 Uiso 0.5 1 d R U P
C46B C 0.3415(10) 0.4078(15) 0.6236(11) 0.168(10) Uani 0.5 1 d . . P
C47 C 0.3668(3) 0.4983(6) 0.6283(3) 0.109(2) Uani 1 1 d . . .
H47 H 0.3344 0.5046 0.6109 0.131 Uiso 1 1 d R U .
C48 C 0.3805(4) 0.5441(7) 0.5789(4) 0.146(4) Uani 1 1 d . . .
H48A H 0.4125 0.5605 0.5877 0.218 Uiso 1 1 d R U .
H48B H 0.3633 0.6066 0.5687 0.218 Uiso 1 1 d R U .
H48C H 0.3749 0.4960 0.5475 0.218 Uiso 1 1 d R U .
C49 C 0.2618(3) 0.4257(6) 0.7333(5) 0.147(4) Uani 1 1 d . . .
H49A H 0.2741 0.4062 0.7721 0.220 Uiso 1 1 d R U .
H49B H 0.2841 0.4129 0.7098 0.220 Uiso 1 1 d R U .
H49C H 0.2349 0.3853 0.7195 0.220 Uiso 1 1 d R U .
C50 C 0.2503(2) 0.5336(5) 0.7314(4) 0.103(2) Uani 1 1 d . . .
H50 H 0.2367 0.5417 0.6908 0.123 Uiso 1 1 calc R U .
C51 C 0.2164(3) 0.5742(8) 0.7566(6) 0.172(5) Uani 1 1 d . . .
H51A H 0.2045 0.5207 0.7779 0.258 Uiso 1 1 calc R U .
H51B H 0.1924 0.6007 0.7276 0.258 Uiso 1 1 calc R U .
H51C H 0.2287 0.6295 0.7820 0.258 Uiso 1 1 calc R U .
C52 C 0.2688(5) 0.4450(13) 0.8978(6) 0.235(8) Uani 1 1 d . . .
H52A H 0.2671 0.4053 0.9315 0.352 Uiso 1 1 calc R U .
H52B H 0.2708 0.3986 0.8667 0.352 Uiso 1 1 calc R U .
H52C H 0.2420 0.4875 0.8880 0.352 Uiso 1 1 calc R U .
C53 C 0.3098(4) 0.5122(8) 0.9089(4) 0.137(3) Uani 1 1 d . . .
H53 H 0.3358 0.4643 0.9168 0.165 Uiso 1 1 calc R U .
C54 C 0.3159(5) 0.5804(12) 0.9546(4) 0.196(6) Uani 1 1 d . . .
H54A H 0.2876 0.6153 0.9558 0.295 Uiso 1 1 calc R U .
H54B H 0.3388 0.6307 0.9501 0.295 Uiso 1 1 calc R U .
H54C H 0.3255 0.5425 0.9895 0.295 Uiso 1 1 calc R U .
C55 C 0.2392(3) 0.8540(7) 0.8252(4) 0.132(3) Uani 1 1 d . . .
H55A H 0.2186 0.8482 0.8517 0.197 Uiso 1 1 calc R U .
H55B H 0.2268 0.8173 0.7906 0.197 Uiso 1 1 calc R U .
H55C H 0.2432 0.9259 0.8166 0.197 Uiso 1 1 calc R U .
C56 C 0.2824(2) 0.8098(7) 0.8501(3) 0.110(2) Uani 1 1 d . . .
H56 H 0.2745 0.7467 0.8692 0.132 Uiso 1 1 calc R U .
C57 C 0.3121(3) 0.8685(7) 0.8960(4) 0.121(3) Uani 1 1 d . . .
H57A H 0.3273 0.9230 0.8793 0.182 Uiso 1 1 d R U .
H57B H 0.3343 0.8225 0.9172 0.182 Uiso 1 1 d R U .
H57C H 0.2938 0.8981 0.9211 0.182 Uiso 1 1 d R U .
C58 C 0.2769(6) 1.1325(9) 0.7784(7) 0.172(7) Uani 0.7 1 d . U P
H58A H 0.2796 1.1973 0.7988 0.259 Uiso 1 1 d R U .
H58B H 0.2581 1.0857 0.7954 0.259 Uiso 1 1 d R U .
H58C H 0.2631 1.1446 0.7392 0.259 Uiso 1 1 d R U .
C59 C 0.3154(5) 1.0896(7) 0.7778(8) 0.183(6) Uani 1 1 d . U .
C60 C 0.3293(6) 1.1404(9) 0.7191(8) 0.243(8) Uani 1 1 d . . .
H60A H 0.3029 1.1336 0.6894 0.365 Uiso 1 1 d R U .
H60B H 0.3544 1.1030 0.7086 0.365 Uiso 1 1 d R U .
H60C H 0.3373 1.2126 0.7244 0.365 Uiso 1 1 d R U .
C61 C 0.2070(3) 0.8240(11) 0.6578(6) 0.185(5) Uani 1 1 d . . .
H61A H 0.1872 0.8534 0.6252 0.277 Uiso 1 1 calc R U .
H61B H 0.1949 0.8377 0.6917 0.277 Uiso 1 1 calc R U .
H61C H 0.2092 0.7502 0.6526 0.277 Uiso 1 1 calc R U .
C62 C 0.2501(2) 0.8682(6) 0.6632(4) 0.106(2) Uani 1 1 d . . .
H62 H 0.2486 0.9256 0.6899 0.127 Uiso 1 1 calc R U .
C63 C 0.2636(3) 0.9217(7) 0.6135(4) 0.125(3) Uani 1 1 d . . .
H63A H 0.2758 0.8719 0.5904 0.187 Uiso 1 1 d R U .
H63B H 0.2863 0.9733 0.6270 0.187 Uiso 1 1 d R U .
H63C H 0.2373 0.9546 0.5912 0.187 Uiso 1 1 d R U .
C64 C 0.3917(8) 0.3593(12) 0.8328(14) 0.293(18) Uani 0.7 1 d . . P
H64A H 0.3679 0.3332 0.8055 0.352 Uiso 1 1 d R U .
H64B H 0.4094 0.3145 0.8585 0.352 Uiso 1 1 d R U .
C65 C 0.4021(4) 0.4547(8) 0.8172(5) 0.154(4) Uani 1 1 d . . .
H65 H 0.3817 0.4642 0.8448 0.184 Uiso 1 1 d R U .
C66 C 0.4430(4) 0.4752(9) 0.8625(5) 0.189(6) Uani 1 1 d . . .
H66A H 0.4471 0.4186 0.8893 0.284 Uiso 1 1 calc R U .
H66B H 0.4385 0.5385 0.8822 0.284 Uiso 1 1 calc R U .
H66C H 0.4695 0.4816 0.8453 0.284 Uiso 1 1 calc R U .
O1 O 0.01074(9) 0.0363(2) 0.44070(11) 0.0530(6) Uani 1 1 d . . .
O2 O 0.02838(9) -0.1782(2) 0.48931(12) 0.0531(6) Uani 1 1 d . . .
O3 O 0.08301(10) 0.0151(3) 0.59555(13) 0.0621(8) Uani 1 1 d . . .
O4 O 0.09340(10) -0.0198(2) 0.49636(13) 0.0585(7) Uani 1 1 d . . .
O5 O 0.06316(10) 0.1506(2) 0.52073(12) 0.0558(7) Uani 1 1 d . . .
O6 O 0.05585(11) 0.1845(3) 0.40084(13) 0.0640(8) Uani 1 1 d . . .
O7 O 0.02048(11) 0.0819(3) 0.33265(12) 0.0631(8) Uani 1 1 d . . .
O8 O 0.08483(11) -0.1344(3) 0.40379(15) 0.0758(10) Uani 1 1 d . . .
O9 O -0.00614(10) -0.1045(2) 0.37510(12) 0.0557(7) Uani 1 1 d . . .
O10 O -0.06689(12) 0.0280(3) 0.30143(13) 0.0737(9) Uani 1 1 d . . .
O11 O -0.03814(10) 0.1752(2) 0.39394(12) 0.0570(7) Uani 1 1 d . . .
O12 O 0.02395(11) 0.3191(2) 0.46460(14) 0.0643(8) Uani 1 1 d . . .
O13 O 0.35552(10) 0.7119(2) 0.74119(14) 0.0616(7) Uani 1 1 d . . .
O14 O 0.42054(11) 0.7442(3) 0.68103(16) 0.0751(9) Uani 1 1 d . . .
O15 O 0.34306(12) 0.7599(3) 0.62493(15) 0.0739(9) Uani 1 1 d . . .
O16 O 0.37153(12) 0.8933(3) 0.69672(17) 0.0762(9) Uani 1 1 d . . .
O17 O 0.44116(11) 0.7117(3) 0.79723(16) 0.0762(9) Uani 1 1 d . . .
O18 O 0.38474(12) 0.6946(3) 0.86020(16) 0.0745(9) Uani 1 1 d . . .
O19 O 0.39195(12) 0.8626(3) 0.81232(16) 0.0739(9) Uani 1 1 d . . .
O20 O 0.31755(14) 0.9803(3) 0.76571(19) 0.0911(12) Uani 1 1 d . . .
O21 O 0.30653(12) 0.7723(3) 0.80761(16) 0.0764(9) Uani 1 1 d . . .
O22 O 0.38246(12) 0.5435(3) 0.78539(17) 0.0795(10) Uani 1 1 d . . .
O23 O 0.45733(13) 0.5593(4) 0.72295(19) 0.0924(12) Uani 1 1 d . . .
O24 O 0.36209(12) 0.5752(3) 0.67201(17) 0.0767(9) Uani 1 1 d . . .
O25 O 0.27054(13) 0.6274(3) 0.61540(18) 0.0856(11) Uani 1 1 d . . .
O26 O 0.28623(11) 0.8058(3) 0.69334(16) 0.0723(9) Uani 1 1 d . . .
O27 O 0.28989(12) 0.5974(3) 0.73525(18) 0.0788(10) Uani 1 1 d . . .
O28 O 0.31366(14) 0.5633(3) 0.85539(19) 0.0910(12) Uani 1 1 d . . .
C64' C 0.4129(9) 0.370(2) 0.7809(12) 0.107(7) Uiso 0.3 1 d . . P
H64C H 0.4447 0.3501 0.7837 0.128 Uiso 0.3 1 calc R U P
H64D H 0.3937 0.3607 0.7437 0.128 Uiso 0.3 1 calc R U P
C58' C 0.3514(12) 1.113(3) 0.8240(16) 0.149(12) Uiso 0.3 1 d . . P
H58D H 0.3785 1.0762 0.8190 0.223 Uiso 0.3 1 calc R U P
H58E H 0.3572 1.1861 0.8252 0.223 Uiso 0.3 1 calc R U P
H58F H 0.3429 1.0912 0.8593 0.223 Uiso 0.3 1 calc R U P

loop_
_atom_site_aniso_label
_atom_site_aniso_U_11
_atom_site_aniso_U_22
_atom_site_aniso_U_33
_atom_site_aniso_U_23
_atom_site_aniso_U_13
_atom_site_aniso_U_12
Cl 0.1159(13) 0.1541(18) 0.0721(9) -0.0048(9) 0.0379(9) 0.0132(12)
Ti1 0.0567(4) 0.0631(5) 0.0437(4) 0.0030(3) 0.0045(3) -0.0029(3)
Ti2 0.0524(4) 0.0538(5) 0.0457(4) -0.0006(3) 0.0102(3) -0.0002(3)
Ti3 0.0556(4) 0.0492(4) 0.0484(4) 0.0032(3) 0.0087(3) -0.0001(3)
Ti4 0.0679(6) 0.0652(6) 0.0840(6) 0.0078(4) 0.0167(4) -0.0049(4)
Ti5 0.0645(5) 0.0641(6) 0.0860(7) 0.0006(4) 0.0131(4) 0.0079(4)
Ti6 0.0634(5) 0.0648(6) 0.0819(6) 0.0018(4) 0.0064(4) -0.0095(4)
Ti7 0.0658(5) 0.0544(5) 0.0874(6) 0.0012(4) 0.0112(4) 0.0029(4)
Cu 0.2306(17) 0.1376(11) 0.1410(11) 0.0119(8) -0.0377(11) -0.0607(11)
Br1 0.253(2) 0.265(3) 0.495(5) -0.004(3) -0.210(3) -0.0110(19)
Br2 0.2149(13) 0.1447(9) 0.1439(9) -0.0190(7) 0.0185(9) -0.0466(9)
P1 0.0647(8) 0.0690(9) 0.0826(9) -0.0004(6) 0.0078(6) 0.0008(6)
P2 0.0680(8) 0.0694(9) 0.0826(9) 0.0077(7) 0.0146(6) -0.0082(6)
P3 0.0494(6) 0.0569(6) 0.0510(6) 0.0002(4) 0.0052(4) -0.0026(5)
N1 0.091(4) 0.099(4) 0.100(4) -0.008(3) 0.049(3) -0.008(3)
C1 0.083(4) 0.114(5) 0.122(6) -0.028(4) 0.045(4) -0.029(4)
C2 0.080(4) 0.087(4) 0.082(4) -0.018(3) 0.028(3) -0.020(3)
C3 0.065(3) 0.060(3) 0.058(2) 0.0102(19) 0.019(2) 0.004(2)
C4 0.070(3) 0.074(3) 0.061(3) 0.005(2) 0.021(2) 0.004(2)
C5 0.074(3) 0.091(4) 0.070(3) 0.004(3) 0.028(3) 0.008(3)
C6 0.060(3) 0.063(3) 0.054(2) 0.0114(19) 0.0165(19) 0.002(2)
C7 0.072(3) 0.097(4) 0.084(4) -0.023(3) 0.005(3) -0.015(3)
C8 0.092(5) 0.112(6) 0.110(5) -0.027(4) 0.000(4) -0.031(4)
C9 0.079(4) 0.088(5) 0.165(8) -0.008(5) -0.009(5) -0.032(4)
C10 0.082(4) 0.108(6) 0.169(8) 0.007(5) 0.056(5) -0.024(4)
C11 0.067(3) 0.103(5) 0.083(4) -0.006(3) 0.021(3) -0.018(3)
C12 0.057(2) 0.053(2) 0.061(2) 0.0010(19) 0.0015(19) -0.0050(19)
C13A 0.097(10) 0.109(12) 0.139(14) -0.028(10) 0.004(10) -0.061(9)
C14 0.125(6) 0.071(4) 0.144(7) 0.008(4) 0.056(5) -0.027(4)
C15 0.215(12) 0.124(8) 0.239(14) 0.088(8) -0.015(10) -0.074(8)
C16 0.133(7) 0.160(8) 0.126(6) 0.036(6) 0.045(5) 0.081(6)
C17 0.102(4) 0.091(4) 0.071(3) 0.021(3) 0.007(3) 0.044(3)
C18 0.184(9) 0.169(9) 0.142(7) 0.107(7) 0.070(7) 0.078(7)
C19 0.300(18) 0.36(2) 0.069(6) 0.000(9) 0.009(8) -0.025(17)
C20 0.143(8) 0.254(13) 0.056(4) 0.012(5) -0.029(4) -0.028(8)
C21 0.109(8) 0.43(3) 0.191(13) -0.031(14) -0.060(8) -0.063(12)
C22 0.122(5) 0.065(3) 0.074(3) -0.008(3) 0.009(3) -0.015(3)
C23 0.084(3) 0.064(3) 0.059(3) -0.014(2) 0.002(2) -0.005(2)
C24 0.129(5) 0.110(5) 0.059(3) -0.029(3) 0.022(3) -0.010(4)
C25A 0.14(2) 0.67(10) 0.112(18) -0.04(4) -0.010(18) 0.16(4)
C25B 0.093(12) 0.089(10) 0.173(19) 0.019(10) 0.009(11) 0.029(8)
C26 0.085(5) 0.219(12) 0.158(9) -0.012(8) 0.047(6) 0.044(7)
C27A 0.083(15) 0.18(3) 0.34(5) -0.01(3) 0.08(2) -0.029(14)
C27B 0.112(17) 0.17(2) 0.179(18) -0.030(15) 0.098(16) -0.015(14)
C28 0.098(5) 0.147(7) 0.107(6) -0.034(5) 0.005(4) -0.020(5)
C29 0.125(7) 0.187(10) 0.106(6) -0.035(6) 0.016(5) -0.057(7)
C30 0.136(8) 0.135(7) 0.105(6) -0.012(5) -0.020(5) -0.038(6)
C31 0.089(5) 0.119(7) 0.141(7) 0.004(5) -0.025(5) 0.005(4)
C32 0.075(4) 0.104(5) 0.115(5) -0.008(4) -0.009(3) 0.013(3)
C33 0.072(3) 0.079(4) 0.092(4) -0.002(3) 0.009(3) -0.009(3)
C34 0.141(7) 0.138(7) 0.137(7) 0.032(6) 0.069(6) -0.004(6)
C35 0.157(9) 0.173(11) 0.159(10) 0.022(8) 0.082(8) -0.007(8)
C36 0.148(9) 0.198(13) 0.140(9) 0.030(9) 0.039(7) -0.073(9)
C37 0.205(11) 0.111(7) 0.141(8) 0.032(6) 0.032(8) -0.060(7)
C38 0.166(8) 0.095(5) 0.104(5) 0.020(4) 0.027(5) -0.040(5)
C39 0.089(4) 0.100(5) 0.086(4) 0.009(3) 0.004(3) -0.024(4)
C40 0.105(5) 0.216(9) 0.185(8) 0.032(7) 0.050(5) 0.049(5)
C41 0.105(5) 0.216(9) 0.185(8) 0.032(7) 0.050(5) 0.049(5)
C42A 0.063(7) 0.51(5) 0.155(14) 0.024(16) 0.025(7) 0.049(13)
C42B 0.11(3) 0.28(6) 0.21(4) 0.12(4) 0.06(3) 0.12(3)
C43A 0.069(9) 0.30(3) 0.135(13) -0.063(15) 0.019(8) -0.044(11)
C43B 0.11(3) 0.17(3) 0.12(2) -0.08(2) 0.04(2) -0.12(3)
C44 0.133(7) 0.155(8) 0.093(5) 0.001(5) -0.016(5) -0.053(6)
C45 0.196(11) 0.261(15) 0.082(6) 0.004(7) 0.010(6) -0.065(10)
C46A 0.189(19) 0.060(9) 0.134(14) -0.018(8) 0.051(13) 0.021(10)
C46B 0.22(3) 0.090(13) 0.18(2) -0.012(13) 0.005(19) -0.066(15)
C47 0.150(7) 0.084(5) 0.092(5) -0.017(4) 0.019(4) -0.005(4)
C48 0.186(9) 0.111(7) 0.167(9) -0.012(6) 0.103(8) 0.005(6)
C49 0.164(8) 0.076(5) 0.217(11) -0.030(6) 0.081(8) -0.030(5)
C50 0.078(4) 0.090(5) 0.142(6) 0.000(4) 0.026(4) -0.032(3)
C51 0.101(6) 0.120(7) 0.316(16) -0.078(8) 0.093(8) -0.036(5)
C52 0.231(14) 0.281(19) 0.192(13) 0.098(12) 0.040(11) -0.092(14)
C53 0.156(8) 0.151(8) 0.116(7) 0.037(6) 0.055(6) -0.005(7)
C54 0.278(16) 0.226(14) 0.088(6) 0.021(8) 0.040(8) 0.026(12)
C55 0.092(5) 0.151(8) 0.152(8) -0.046(6) 0.023(5) 0.017(5)
C56 0.087(4) 0.145(7) 0.105(5) -0.004(5) 0.034(4) 0.021(4)
C57 0.103(5) 0.154(8) 0.112(6) -0.037(5) 0.032(4) -0.012(5)
C58 0.262(17) 0.072(8) 0.206(16) 0.031(8) 0.103(15) 0.070(10)
C59 0.180(10) 0.062(5) 0.303(17) 0.000(7) 0.034(11) 0.022(6)
C60 0.35(2) 0.093(8) 0.30(2) 0.018(10) 0.097(18) -0.027(11)
C61 0.080(6) 0.240(14) 0.228(13) 0.060(11) 0.011(7) 0.031(7)
C62 0.079(4) 0.095(5) 0.132(6) 0.014(4) -0.011(4) 0.012(3)
C63 0.103(5) 0.117(6) 0.151(8) 0.049(5) 0.013(5) 0.029(5)
C64 0.32(3) 0.072(10) 0.55(5) -0.047(17) 0.25(3) -0.048(14)
C65 0.147(8) 0.131(8) 0.174(10) 0.044(7) 0.005(7) 0.027(7)
C66 0.220(12) 0.145(9) 0.166(10) 0.026(7) -0.062(9) 0.027(9)
O1 0.0576(16) 0.0568(17) 0.0435(14) 0.0017(12) 0.0063(11) -0.0001(13)
O2 0.0552(16) 0.0520(16) 0.0524(15) -0.0017(12) 0.0105(12) 0.0030(12)
O3 0.0570(17) 0.072(2) 0.0561(17) 0.0054(14) 0.0075(13) -0.0065(14)
O4 0.0538(16) 0.0605(19) 0.0588(17) -0.0063(13) 0.0044(13) 0.0008(13)
O5 0.0523(16) 0.0606(18) 0.0531(16) -0.0038(13) 0.0057(12) -0.0009(13)
O6 0.0676(19) 0.067(2) 0.0605(18) -0.0027(15) 0.0187(14) -0.0095(15)
O7 0.0677(19) 0.076(2) 0.0475(15) 0.0031(14) 0.0150(13) -0.0075(16)
O8 0.065(2) 0.095(3) 0.072(2) -0.0192(18) 0.0238(16) -0.0002(18)
O9 0.0578(17) 0.0606(18) 0.0478(15) -0.0069(12) 0.0074(12) -0.0054(13)
O10 0.075(2) 0.091(3) 0.0505(17) 0.0093(16) -0.0004(15) -0.0090(18)
O11 0.0560(17) 0.0618(18) 0.0530(16) 0.0109(13) 0.0095(12) 0.0044(13)
O12 0.074(2) 0.0489(18) 0.073(2) 0.0061(14) 0.0208(15) -0.0041(14)
O13 0.0485(16) 0.0571(18) 0.080(2) 0.0040(15) 0.0153(14) -0.0019(13)
O14 0.0598(19) 0.081(3) 0.087(2) 0.0003(19) 0.0184(17) -0.0052(17)
O15 0.070(2) 0.075(2) 0.074(2) 0.0034(17) 0.0058(16) -0.0120(17)
O16 0.073(2) 0.060(2) 0.092(3) 0.0089(18) 0.0062(18) -0.0090(16)
O17 0.061(2) 0.073(2) 0.091(3) 0.0003(18) 0.0062(17) 0.0002(17)
O18 0.069(2) 0.071(2) 0.083(2) 0.0043(18) 0.0118(17) -0.0006(17)
O19 0.068(2) 0.066(2) 0.085(2) -0.0018(17) 0.0067(17) 0.0008(16)
O20 0.091(3) 0.058(2) 0.121(3) -0.007(2) 0.010(2) 0.0099(19)
O21 0.067(2) 0.078(2) 0.088(2) 0.0011(18) 0.0233(18) 0.0086(17)
O22 0.079(2) 0.059(2) 0.100(3) 0.0097(18) 0.0163(19) 0.0087(17)
O23 0.081(3) 0.096(3) 0.102(3) -0.001(2) 0.021(2) 0.023(2)
O24 0.079(2) 0.063(2) 0.090(3) -0.0060(18) 0.0196(18) -0.0003(17)
O25 0.070(2) 0.094(3) 0.091(3) -0.001(2) 0.0078(19) -0.018(2)
O26 0.0585(19) 0.070(2) 0.087(2) 0.0100(17) 0.0104(16) 0.0050(16)
O27 0.067(2) 0.069(2) 0.099(3) 0.0078(19) 0.0133(18) -0.0163(17)
O28 0.095(3) 0.083(3) 0.097(3) 0.019(2) 0.025(2) -0.012(2)

loop_
_atom_type_symbol
_atom_type_description
_atom_type_scat_dispersion_real
_atom_type_scat_dispersion_imag
_atom_type_scat_source
C C 0.0033 0.0016 'International Tables Vol C Tables 4.2.6.8 and 6.1.1.4'
H H 0.0000 0.0000 'International Tables Vol C Tables 4.2.6.8 and 6.1.1.4'
N N 0.0061 0.0033 'International Tables Vol C Tables 4.2.6.8 and 6.1.1.4'
O O 0.0106 0.0060 'International Tables Vol C Tables 4.2.6.8 and 6.1.1.4'
P P 0.1023 0.0942 'International Tables Vol C Tables 4.2.6.8 and 6.1.1.4'
Cl Cl 0.1484 0.1585 'International Tables Vol C Tables 4.2.6.8 and 6.1.1.4'
Ti Ti 0.2776 0.4457 'International Tables Vol C Tables 4.2.6.8 and 6.1.1.4'
Cu Cu 0.3201 1.2651 'International Tables Vol C Tables 4.2.6.8 and 6.1.1.4'
Br Br -0.2901 2.4595 'International Tables Vol C Tables 4.2.6.8 and 6.1.1.4'

loop_
_geom_angle_atom_site_label_1
_geom_angle_atom_site_label_2
_geom_angle_atom_site_label_3
_geom_angle
_geom_angle_site_symmetry_1
_geom_angle_site_symmetry_3
O10 Ti1 O3 92.79(15) . 3_556
O10 Ti1 O9 101.83(16) . .
O3 Ti1 O9 92.28(14) 3_556 .
O10 Ti1 O1 172.02(15) . .
O3 Ti1 O1 94.94(13) 3_556 .
O9 Ti1 O1 75.92(12) . .
O10 Ti1 O11 104.05(16) . .
O3 Ti1 O11 93.87(14) 3_556 .
O9 Ti1 O11 153.04(12) . .
O1 Ti1 O11 77.42(12) . .
O10 Ti1 O7 88.05(15) . .
O3 Ti1 O7 179.16(13) 3_556 .
O9 Ti1 O7 87.57(13) . .
O1 Ti1 O7 84.22(12) . .
O11 Ti1 O7 85.89(13) . .
O10 Ti1 Ti2 140.13(14) . .
O3 Ti1 Ti2 99.22(10) 3_556 .
O9 Ti1 Ti2 40.25(8) . .
O1 Ti1 Ti2 36.13(9) . .
O11 Ti1 Ti2 112.80(9) . .
O7 Ti1 Ti2 80.14(9) . .
O10 Ti1 Ti3 141.45(13) . .
O3 Ti1 Ti3 99.65(10) 3_556 .
O9 Ti1 Ti3 113.85(9) . .
O1 Ti1 Ti3 38.56(9) . .
O11 Ti1 Ti3 39.20(8) . .
O7 Ti1 Ti3 79.67(9) . .
Ti2 Ti1 Ti3 73.60(3) . .
O2 Ti2 O8 113.15(17) . .
O2 Ti2 O1 112.83(13) . .
O8 Ti2 O1 133.72(16) . .
O2 Ti2 O4 98.51(14) . .
O8 Ti2 O4 89.53(15) . .
O1 Ti2 O4 88.80(13) . .
O2 Ti2 O9 100.54(13) . .
O8 Ti2 O9 90.94(15) . .
O1 Ti2 O9 75.84(12) . .
O4 Ti2 O9 159.05(13) . .
O2 Ti2 Ti1 115.74(10) . .
O8 Ti2 Ti1 113.08(13) . .
O1 Ti2 Ti1 38.03(8) . .
O4 Ti2 Ti1 123.73(10) . .
O9 Ti2 Ti1 38.28(9) . .
O2 Ti2 Ti3 22.40(9) . 3_556
O8 Ti2 Ti3 135.48(14) . 3_556
O1 Ti2 Ti3 90.44(9) . 3_556
O4 Ti2 Ti3 98.09(10) . 3_556
O9 Ti2 Ti3 96.22(9) . 3_556
Ti1 Ti2 Ti3 98.76(4) . 3_556
O12 Ti3 O2 99.84(14) . 3_556
O12 Ti3 O5 94.28(15) . .
O2 Ti3 O5 92.87(13) 3_556 .
O12 Ti3 O1 162.76(14) . .
O2 Ti3 O1 97.30(12) 3_556 .
O5 Ti3 O1 86.63(12) . .
O12 Ti3 O11 101.92(14) . .
O2 Ti3 O11 91.27(13) 3_556 .
O5 Ti3 O11 162.33(13) . .
O1 Ti3 O11 75.81(12) . .
O12 Ti3 O6 83.58(14) . .
O2 Ti3 O6 175.37(13) 3_556 .
O5 Ti3 O6 89.97(13) . .
O1 Ti3 O6 79.20(12) . .
O11 Ti3 O6 84.94(12) . .
O12 Ti3 Ti1 135.69(12) . .
O2 Ti3 Ti1 99.30(10) 3_556 .
O5 Ti3 Ti1 124.16(10) . .
O1 Ti3 Ti1 37.97(8) . .
O11 Ti3 Ti1 38.18(9) . .
O6 Ti3 Ti1 76.07(9) . .
O12 Ti3 Ti2 117.99(11) . 3_556
O2 Ti3 Ti2 21.13(9) 3_556 3_556
O5 Ti3 Ti2 81.07(9) . 3_556
O1 Ti3 Ti2 79.19(8) . 3_556
O11 Ti3 Ti2 97.21(9) . 3_556
O6 Ti3 Ti2 157.02(10) . 3_556
Ti1 Ti3 Ti2 91.47(4) . 3_556
O28 Ti4 O18 94.54(19) . .
O28 Ti4 O21 104.85(19) . .
O18 Ti4 O21 84.25(16) . .
O28 Ti4 O22 102.94(19) . .
O18 Ti4 O22 83.87(16) . .
O21 Ti4 O22 150.49(16) . .
O28 Ti4 O27 100.76(19) . .
O18 Ti4 O27 164.68(16) . .
O21 Ti4 O27 91.11(16) . .
O22 Ti4 O27 93.30(17) . .
O28 Ti4 O13 175.36(19) . .
O18 Ti4 O13 90.01(15) . .
O21 Ti4 O13 76.50(15) . .
O22 Ti4 O13 76.59(15) . .
O27 Ti4 O13 74.71(14) . .
O28 Ti4 Ti5 141.38(16) . .
O18 Ti4 Ti5 80.10(11) . .
O21 Ti4 Ti5 112.49(11) . .
O22 Ti4 Ti5 38.65(11) . .
O27 Ti4 Ti5 88.28(12) . .
O13 Ti4 Ti5 38.73(9) . .
O28 Ti4 Ti7 142.90(16) . .
O18 Ti4 Ti7 79.84(11) . .
O21 Ti4 Ti7 38.35(11) . .
O22 Ti4 Ti7 112.72(12) . .
O27 Ti4 Ti7 87.45(11) . .
O13 Ti4 Ti7 39.08(9) . .
Ti5 Ti4 Ti7 74.23(3) . .
O28 Ti4 Ti6 137.77(16) . .
O18 Ti4 Ti6 127.69(12) . .
O21 Ti4 Ti6 82.60(12) . .
O22 Ti4 Ti6 83.52(12) . .
O27 Ti4 Ti6 37.03(11) . .
O13 Ti4 Ti6 37.68(9) . .
Ti5 Ti4 Ti6 59.41(4) . .
Ti7 Ti4 Ti6 59.34(3) . .
O23 Ti5 O17 97.00(19) . .
O23 Ti5 O14 96.39(19) . .
O17 Ti5 O14 90.06(17) . .
O23 Ti5 O24 102.52(19) . .
O17 Ti5 O24 160.37(16) . .
O14 Ti5 O24 89.84(16) . .
O23 Ti5 O13 178.22(19) . .
O17 Ti5 O13 84.61(15) . .
O14 Ti5 O13 84.35(14) . .
O24 Ti5 O13 75.84(15) . .
O23 Ti5 O22 102.75(19) . .
O17 Ti5 O22 88.85(17) . .
O14 Ti5 O22 160.82(15) . .
O24 Ti5 O22 84.86(17) . .
O13 Ti5 O22 76.48(14) . .
O23 Ti5 Ti4 140.19(16) . .
O17 Ti5 Ti4 79.88(11) . .
O14 Ti5 Ti4 123.13(11) . .
O24 Ti5 Ti4 83.76(12) . .
O13 Ti5 Ti4 39.30(9) . .
O22 Ti5 Ti4 37.98(10) . .
O23 Ti5 Ti6 139.70(16) . .
O17 Ti5 Ti6 122.96(11) . .
O14 Ti5 Ti6 79.97(11) . .
O24 Ti5 Ti6 37.95(11) . .
O13 Ti5 Ti6 38.80(10) . .
O22 Ti5 Ti6 84.58(11) . .
Ti4 Ti5 Ti6 61.19(4) . .
O25 Ti6 O15 95.91(17) . .
O25 Ti6 O26 105.40(18) . .
O15 Ti6 O26 83.74(16) . .
O25 Ti6 O24 102.88(19) . .
O15 Ti6 O24 84.32(16) . .
O26 Ti6 O24 150.23(16) . .
O25 Ti6 O27 99.52(18) . .
O15 Ti6 O27 164.58(15) . .
O26 Ti6 O27 92.20(16) . .
O24 Ti6 O27 92.13(17) . .
O25 Ti6 O13 174.15(17) . .
O15 Ti6 O13 89.57(14) . .
O26 Ti6 O13 77.17(14) . .
O24 Ti6 O13 75.57(15) . .
O27 Ti6 O13 75.01(14) . .
O25 Ti6 P2 121.88(15) . .
O15 Ti6 P2 25.98(10) . .
O26 Ti6 P2 78.57(11) . .
O24 Ti6 P2 78.78(12) . .
O27 Ti6 P2 138.60(12) . .
O13 Ti6 P2 63.59(10) . .
O25 Ti6 Ti7 144.10(15) . .
O15 Ti6 Ti7 80.01(11) . .
O26 Ti6 Ti7 38.82(10) . .
O24 Ti6 Ti7 112.06(12) . .
O27 Ti6 Ti7 87.49(12) . .
O13 Ti6 Ti7 39.06(9) . .
P2 Ti6 Ti7 60.16(4) . .
O25 Ti6 Ti5 140.57(15) . .
O15 Ti6 Ti5 79.76(11) . .
O26 Ti6 Ti5 112.92(11) . .
O24 Ti6 Ti5 37.86(11) . .
O27 Ti6 Ti5 88.21(11) . .
O13 Ti6 Ti5 38.62(9) . .
P2 Ti6 Ti5 60.03(4) . .
Ti7 Ti6 Ti5 74.27(3) . .
O25 Ti6 Ti4 136.43(14) . .
O15 Ti6 Ti4 127.62(11) . .
O26 Ti6 Ti4 83.74(11) . .
O24 Ti6 Ti4 82.18(12) . .
O27 Ti6 Ti4 36.96(11) . .
O13 Ti6 Ti4 38.05(9) . .
P2 Ti6 Ti4 101.64(4) . .
Ti7 Ti6 Ti4 59.45(4) . .
Ti5 Ti6 Ti4 59.40(3) . .
O20 Ti7 O16 97.3(2) . .
O20 Ti7 O19 97.44(18) . .
O16 Ti7 O19 89.57(16) . .
O20 Ti7 O21 102.6(2) . .
O16 Ti7 O21 159.95(16) . .
O19 Ti7 O21 89.87(16) . .
O20 Ti7 O26 101.31(18) . .
O16 Ti7 O26 89.00(15) . .
O19 Ti7 O26 161.23(15) . .
O21 Ti7 O26 85.14(16) . .
O20 Ti7 O13 177.27(17) . .
O16 Ti7 O13 83.94(14) . .
O19 Ti7 O13 84.97(14) . .
O21 Ti7 O13 76.04(14) . .
O26 Ti7 O13 76.26(14) . .
O20 Ti7 Ti6 138.83(15) . .
O16 Ti7 Ti6 79.93(11) . .
O19 Ti7 Ti6 123.45(11) . .
O21 Ti7 Ti6 83.69(12) . .
O26 Ti7 Ti6 38.02(10) . .
O13 Ti7 Ti6 38.94(9) . .
O20 Ti7 Ti4 139.70(17) . .
O16 Ti7 Ti4 122.77(12) . .
O19 Ti7 Ti4 80.37(11) . .
O21 Ti7 Ti4 37.61(10) . .
O26 Ti7 Ti4 84.69(11) . .
O13 Ti7 Ti4 39.35(9) . .
Ti6 Ti7 Ti4 61.21(4) . .
Br1 Cu Br2 178.54(13) . .
O17 P1 O18 109.9(2) . .
O17 P1 O19 112.1(2) . .
O18 P1 O19 109.4(2) . .
O17 P1 C33 108.7(3) . .
O18 P1 C33 107.3(3) . .
O19 P1 C33 109.3(3) . .
O15 P2 O14 109.9(2) . .
O15 P2 O16 110.0(2) . .
O14 P2 O16 111.5(2) . .
O15 P2 C39 109.1(3) . .
O14 P2 C39 108.9(3) . .
O16 P2 C39 107.3(3) . .
O15 P2 Ti6 34.95(14) . .
O14 P2 Ti6 91.50(15) . .
O16 P2 Ti6 91.19(15) . .
C39 P2 Ti6 144.1(2) . .
O5 P3 O4 111.91(17) . .
O5 P3 O3 112.17(18) . .
O4 P3 O3 111.63(19) . .
O5 P3 C12 105.1(2) . .
O4 P3 C12 108.2(2) . .
O3 P3 C12 107.44(19) . .
C5 N1 C1 114.8(5) . .
N1 C1 C2 126.0(6) . .
C1 C2 C3 116.7(5) . .
C4 C3 C2 119.7(4) . .
C4 C3 C6 120.3(4) . .
C2 C3 C6 120.0(4) . .
C3 C4 C5 117.3(5) . .
N1 C5 C4 125.4(5) . .
N1 C5 Cl 115.0(4) . .
C4 C5 Cl 119.5(5) . .
O6 C6 O7 125.5(4) . .
O6 C6 C3 117.4(4) . .
O7 C6 C3 117.1(4) . .
C8 C7 C12 120.2(6) . .
C7 C8 C9 120.4(7) . .
C10 C9 C8 121.0(6) . .
C9 C10 C11 119.0(7) . .
C12 C11 C10 120.0(6) . .
C11 C12 C7 119.4(5) . .
C11 C12 P3 120.6(4) . .
C7 C12 P3 119.7(4) . .
C13B C13A C14 61(2) . .
C13A C13B C14 87(3) . .
C13B C14 O12 116.6(12) . .
C13B C14 C15 123.5(13) . .
O12 C14 C15 110.8(7) . .
C13B C14 C13A 31.9(10) . .
O12 C14 C13A 105.4(8) . .
C15 C14 C13A 107.7(10) . .
C16 C17 O11 113.0(5) . .
C16 C17 C18 117.5(7) . .
O11 C17 C18 108.4(6) . .
C21 C20 O10 116.3(8) . .
C21 C20 C19 126.5(10) . .
O10 C20 C19 111.9(7) . .
O9 C23 C24 109.9(5) . .
O9 C23 C22 109.4(4) . .
C24 C23 C22 112.7(5) . .
C26 C25A C25B 81(2) . .
C26 C25A C27A 43(2) . .
C25B C25A C27A 109(2) . .
C25A C25B C26 48(2) . .
C25A C26 O8 131(2) . .
C25A C26 C27A 102(3) . .
O8 C26 C27A 120.9(18) . .
C25A C26 C27B 121(2) . .
O8 C26 C27B 107.5(13) . .
C27A C26 C27B 40.1(16) . .
C25A C26 C25B 51(3) . .
O8 C26 C25B 106.9(11) . .
C27A C26 C25B 129.1(17) . .
C27B C26 C25B 111.7(15) . .
C27B C27A C26 77(2) . .
C27B C27A C25A 98(4) . .
C26 C27A C25A 35.6(14) . .
C27A C27B C26 63(3) . .
C33 C28 C29 120.3(8) . .
C30 C29 C28 120.6(9) . .
C29 C30 C31 120.1(8) . .
C30 C31 C32 119.1(8) . .
C33 C32 C31 120.8(8) . .
C28 C33 C32 119.0(6) . .
C28 C33 P1 120.4(5) . .
C32 C33 P1 120.5(5) . .
C35 C34 C39 120.1(10) . .
C36 C35 C34 121.0(11) . .
C35 C36 C37 120.2(10) . .
C38 C37 C36 118.0(11) . .
C37 C38 C39 122.1(10) . .
C38 C39 C34 118.2(7) . .
C38 C39 P2 121.0(6) . .
C34 C39 P2 120.8(6) . .
C42B C41 C40 127(2) . .
C42B C41 O23 113.7(19) . .
C40 C41 O23 108.6(9) . .
C42B C41 C42A 84(2) . .
C40 C41 C42A 111.9(15) . .
O23 C41 C42A 107.1(11) . .
C41 C42A C42B 45.2(13) . .
C41 C42B C42A 50(2) . .
C43B C43A C44 73(2) . .
C43A C43B C44 73(3) . .
C45 C44 C43B 144.5(17) . .
C45 C44 C43A 120.5(14) . .
C43B C44 C43A 34(2) . .
C45 C44 O25 108.8(7) . .
C43B C44 O25 105.4(15) . .
C43A C44 O25 111.5(11) . .
C46B C46A C47 63.4(14) . .
C46A C46B C47 66.9(14) . .
C46B C47 C46A 49.7(12) . .
C46B C47 C48 120.8(13) . .
C46A C47 C48 132.0(10) . .
C46B C47 O24 120.5(13) . .
C46A C47 O24 108.2(9) . .
C48 C47 O24 112.6(6) . .
C51 C50 O27 114.9(6) . .
C51 C50 C49 123.2(8) . .
O27 C50 C49 111.5(6) . .
C54 C53 O28 112.4(9) . .
C54 C53 C52 119.6(11) . .
O28 C53 C52 107.7(9) . .
O21 C56 C55 111.8(7) . .
O21 C56 C57 112.6(6) . .
C55 C56 C57 118.2(8) . .
C58 C59 C58' 117(2) . .
C58 C59 O20 119.8(12) . .
C58' C59 O20 107.7(17) . .
C58 C59 C60 101.7(12) . .
C58' C59 C60 107.4(18) . .
O20 C59 C60 100.9(11) . .
C61 C62 O26 114.5(7) . .
C61 C62 C63 119.8(8) . .
O26 C62 C63 111.8(6) . .
C65 C64 C64' 62.0(14) . .
C64 C65 O22 141.8(16) . .
C64 C65 C64' 64.4(14) . .
O22 C65 C64' 113.2(14) . .
C64 C65 C66 99.3(16) . .
O22 C65 C66 116.1(9) . .
C64' C65 C66 108.6(14) . .
Ti2 O1 Ti1 105.84(14) . .
Ti2 O1 Ti3 145.63(16) . .
Ti1 O1 Ti3 103.47(13) . .
Ti2 O2 Ti3 136.48(17) . 3_556
P3 O3 Ti1 142.82(19) . 3_556
P3 O4 Ti2 132.66(19) . .
P3 O5 Ti3 140.48(19) . .
C6 O6 Ti3 130.9(3) . .
C6 O7 Ti1 127.4(3) . .
C26 O8 Ti2 145.4(6) . .
C23 O9 Ti1 127.0(3) . .
C23 O9 Ti2 131.5(3) . .
Ti1 O9 Ti2 101.47(13) . .
C20 O10 Ti1 176.4(5) . .
C17 O11 Ti1 125.1(4) . .
C17 O11 Ti3 131.8(4) . .
Ti1 O11 Ti3 102.62(13) . .
C14 O12 Ti3 141.3(4) . .
Ti5 O13 Ti6 102.58(15) . .
Ti5 O13 Ti7 140.30(16) . .
Ti6 O13 Ti7 102.00(14) . .
Ti5 O13 Ti4 101.97(15) . .
Ti6 O13 Ti4 104.27(14) . .
Ti7 O13 Ti4 101.57(15) . .
P2 O14 Ti5 124.8(2) . .
P2 O15 Ti6 119.1(2) . .
P2 O16 Ti7 125.2(2) . .
P1 O17 Ti5 125.3(2) . .
P1 O18 Ti4 119.0(2) . .
P1 O19 Ti7 124.4(2) . .
C59 O20 Ti7 163.5(6) . .
C56 O21 Ti4 126.5(4) . .
C56 O21 Ti7 126.8(4) . .
Ti4 O21 Ti7 104.04(16) . .
C65 O22 Ti4 126.0(6) . .
C65 O22 Ti5 127.2(5) . .
Ti4 O22 Ti5 103.37(16) . .
C41 O23 Ti5 163.2(7) . .
C47 O24 Ti5 127.4(4) . .
C47 O24 Ti6 126.6(4) . .
Ti5 O24 Ti6 104.19(17) . .
C44 O25 Ti6 165.7(5) . .
C62 O26 Ti6 129.4(4) . .
C62 O26 Ti7 124.8(4) . .
Ti6 O26 Ti7 103.16(15) . .
C50 O27 Ti4 127.4(4) . .
C50 O27 Ti6 126.5(4) . .
Ti4 O27 Ti6 106.01(16) . .
C53 O28 Ti4 161.8(5) . .
C65 C64' C64 53.7(12) . .

loop_
_geom_bond_atom_site_label_1
_geom_bond_atom_site_label_2
_geom_bond_distance
_geom_bond_site_symmetry_2
Cl C5 1.747(6) .
Ti1 O10 1.770(3) .
Ti1 O3 1.950(3) 3_556
Ti1 O9 1.964(3) .
Ti1 O1 1.990(3) .
Ti1 O11 1.992(3) .
Ti1 O7 2.124(3) .
Ti1 Ti2 3.1070(13) .
Ti1 Ti3 3.1451(13) .
Ti2 O2 1.769(3) .
Ti2 O8 1.807(3) .
Ti2 O1 1.904(3) .
Ti2 O4 1.991(3) .
Ti2 O9 2.048(3) .
Ti2 Ti3 3.3806(13) 3_556
Ti3 O12 1.795(3) .
Ti3 O2 1.871(3) 3_556
Ti3 O5 1.956(3) .
Ti3 O1 2.016(3) .
Ti3 O11 2.037(3) .
Ti3 O6 2.159(3) .
Ti3 Ti2 3.3806(13) 3_556
Ti4 O28 1.739(4) .
Ti4 O18 1.998(4) .
Ti4 O21 2.004(4) .
Ti4 O22 2.014(4) .
Ti4 O27 2.028(4) .
Ti4 O13 2.062(3) .
Ti4 Ti5 3.1845(16) .
Ti4 Ti7 3.1857(17) .
Ti4 Ti6 3.2420(18) .
Ti5 O23 1.746(4) .
Ti5 O17 1.984(4) .
Ti5 O14 1.985(4) .
Ti5 O24 2.016(4) .
Ti5 O13 2.037(3) .
Ti5 O22 2.044(4) .
Ti5 Ti6 3.1849(16) .
Ti6 O25 1.744(4) .
Ti6 O15 1.999(4) .
Ti6 O26 2.013(4) .
Ti6 O24 2.020(4) .
Ti6 O27 2.031(4) .
Ti6 O13 2.045(3) .
Ti6 P2 3.0496(18) .
Ti6 Ti7 3.1823(16) .
Ti7 O20 1.739(4) .
Ti7 O16 1.980(4) .
Ti7 O19 1.981(4) .
Ti7 O21 2.037(4) .
Ti7 O26 2.049(4) .
Ti7 O13 2.050(3) .
Cu Br1 2.182(3) .
Cu Br2 2.184(3) .
P1 O17 1.525(4) .
P1 O18 1.541(4) .
P1 O19 1.548(4) .
P1 C33 1.797(6) .
P2 O15 1.528(4) .
P2 O14 1.529(4) .
P2 O16 1.533(4) .
P2 C39 1.785(7) .
P3 O5 1.526(3) .
P3 O4 1.528(3) .
P3 O3 1.529(3) .
P3 C12 1.798(4) .
N1 C5 1.315(8) .
N1 C1 1.342(9) .
C1 C2 1.377(8) .
C2 C3 1.382(7) .
C3 C4 1.381(7) .
C3 C6 1.506(6) .
C4 C5 1.392(7) .
C6 O6 1.263(6) .
C6 O7 1.266(6) .
C7 C8 1.369(9) .
C7 C12 1.411(7) .
C8 C9 1.380(11) .
C9 C10 1.372(12) .
C10 C11 1.425(9) .
C11 C12 1.375(7) .
C13A C13B 0.86(3) .
C13A C14 1.630(19) .
C13B C14 1.42(3) .
C14 O12 1.425(7) .
C14 C15 1.447(13) .
C16 C17 1.440(10) .
C17 O11 1.458(6) .
C17 C18 1.483(10) .
C19 C20 1.539(11) .
C20 C21 1.380(12) .
C20 O10 1.381(7) .
C22 C23 1.516(8) .
C23 O9 1.456(5) .
C23 C24 1.489(8) .
C25A C26 1.19(4) .
C25A C25B 1.23(6) .
C25A C27A 2.01(7) .
C25B C26 1.58(2) .
C26 O8 1.336(9) .
C26 C27A 1.39(3) .
C26 C27B 1.52(3) .
C27A C27B 1.01(4) .
C28 C33 1.352(10) .
C28 C29 1.415(11) .
C29 C30 1.332(13) .
C30 C31 1.380(13) .
C31 C32 1.401(10) .
C32 C33 1.370(9) .
C34 C35 1.381(13) .
C34 C39 1.397(11) .
C35 C36 1.351(16) .
C36 C37 1.409(16) .
C37 C38 1.380(11) .
C38 C39 1.381(11) .
C40 C41 1.463(15) .
C41 C42B 1.35(4) .
C41 O23 1.464(10) .
C41 C42A 1.47(2) .
C42A C42B 1.89(6) .
C43A C43B 0.85(5) .
C43A C44 1.463(19) .
C43B C44 1.47(3) .
C44 C45 1.419(13) .
C44 O25 1.478(8) .
C46A C46B 1.20(3) .
C46A C47 1.449(19) .
C46B C47 1.408(19) .
C47 C48 1.468(11) .
C47 O24 1.491(8) .
C49 C50 1.458(11) .
C50 C51 1.397(10) .
C50 O27 1.456(7) .
C52 C53 1.510(15) .
C53 C54 1.411(15) .
C53 O28 1.485(9) .
C55 C56 1.462(11) .
C56 O21 1.458(8) .
C56 C57 1.508(11) .
C58 C59 1.304(16) .
C59 C58' 1.45(4) .
C59 O20 1.468(10) .
C59 C60 1.70(2) .
C61 C62 1.416(12) .
C62 O26 1.455(7) .
C62 C63 1.515(11) .
C64 C65 1.361(19) .
C64 C64' 1.52(3) .
C65 O22 1.464(9) .
C65 C64' 1.49(3) .
C65 C66 1.523(14) .
O2 Ti3 1.870(3) 3_556
O3 Ti1 1.950(3) 3_556
